data_7719574
loop_
_publ_author_name
'Raju, Saravanan'
'Sharangi, Sanhati'
'Singh, Harkesh B.'
'Prabhuraj, R. S.'
'Srivastava, Rohit'
'Butcher, Ray J.'
'Kumar, Sangit'

_publ_section_title
;
 Thio-iso-phthalamide pincer ligand-driven oxidative addition of a C-Br
 bond to gold(I): synthesis and studies of SCS-gold(III) pincer complexes.
;
_journal_issue 35
_journal_name_full 'Dalton transactions (Cambridge, England : 2003)'
_journal_page_first 13235
_journal_page_last 13245
_journal_paper_doi 10.1039/d5dt00916b
_journal_volume 54
_journal_year 2025
_chemical_formula_moiety 'C30 H36 Au N2 O3 P S2'
_chemical_formula_sum 'C30 H36 Au N2 O3 P S2'
_chemical_formula_weight 764.66
_space_group_crystal_system monoclinic
_space_group_IT_number 14
_space_group_name_Hall '-P 2ybc'
_space_group_name_H-M_alt 'P 1 21/c 1'
_atom_sites_solution_hydrogens geom
_audit_creation_method SHELXL-2019/2
_audit_update_record
;
2023-10-26 deposited with the CCDC.	2025-07-30 downloaded from the CCDC.
;
_cell_angle_alpha 90
_cell_angle_beta 94.170(2)
_cell_angle_gamma 90
_cell_formula_units_Z 4
_cell_length_a 11.9893(3)
_cell_length_b 11.6560(3)
_cell_length_c 21.7656(6)
_cell_measurement_reflns_used 15295
_cell_measurement_temperature 100(2)
_cell_measurement_theta_max 30.5060
_cell_measurement_theta_min 1.8980
_cell_volume 3033.63(14)
_computing_cell_refinement 'CrysAlisPro 1.171.38.43 (Rigaku OD, 2015)'
_computing_data_collection 'CrysAlisPro 1.171.38.43 (Rigaku OD, 2015)'
_computing_data_reduction 'CrysAlisPro 1.171.38.43 (Rigaku OD, 2015)'
_computing_molecular_graphics 'SHELXTL (Sheldrick, 2008)'
_computing_publication_material 'SHELXTL (Sheldrick, 2008)'
_computing_structure_refinement 'SHELXL-2019/2 (Sheldrick, 2019)'
_computing_structure_solution 'SHELXT 2014/4 (Sheldrick, 2015a)'
_diffrn_ambient_temperature 100(2)
_diffrn_measured_fraction_theta_full 0.999
_diffrn_measured_fraction_theta_max 0.998
_diffrn_measurement_device_type 'dtrek-CrysAlisPro-abstract goniometer importe'
_diffrn_measurement_method '\w scans'
_diffrn_radiation_type MoK\a
_diffrn_radiation_wavelength 0.71073
_diffrn_reflns_av_R_equivalents 0.0733
_diffrn_reflns_av_unetI/netI 0.0590
_diffrn_reflns_Laue_measured_fraction_full 0.999
_diffrn_reflns_Laue_measured_fraction_max 0.998
_diffrn_reflns_limit_h_max 16
_diffrn_reflns_limit_h_min -16
_diffrn_reflns_limit_k_max 10
_diffrn_reflns_limit_k_min -15
_diffrn_reflns_limit_l_max 29
_diffrn_reflns_limit_l_min -23
_diffrn_reflns_number 38070
_diffrn_reflns_point_group_measured_fraction_full 0.999
_diffrn_reflns_point_group_measured_fraction_max 0.998
_diffrn_reflns_theta_full 25.242
_diffrn_reflns_theta_max 28.698
_diffrn_reflns_theta_min 1.876
_diffrn_source 'fine-focus sealed X-ray tube'
_exptl_absorpt_coefficient_mu 5.074
_exptl_absorpt_correction_T_max 1.00000
_exptl_absorpt_correction_T_min 0.37192
_exptl_absorpt_correction_type multi-scan
_exptl_absorpt_process_details
;
The symmetry employed for this shelxl refinement is uniquely defined
by the following loop, which should always be used as a source of
symmetry information in preference to the above space-group names.
They are only intended as comments.
;
_exptl_crystal_colour 'clear intense yellow'
_exptl_crystal_density_diffrn 1.674
_exptl_crystal_description needle
_exptl_crystal_F_000 1520
_exptl_crystal_size_max 0.233
_exptl_crystal_size_mid 0.084
_exptl_crystal_size_min 0.074
_refine_diff_density_max 1.918
_refine_diff_density_min -1.522
_refine_diff_density_rms 0.228
_refine_ls_extinction_method none
_refine_ls_goodness_of_fit_ref 1.056
_refine_ls_hydrogen_treatment constr
_refine_ls_matrix_type full
_refine_ls_number_parameters 410
_refine_ls_number_reflns 7819
_refine_ls_number_restraints 117
_refine_ls_restrained_S_all 1.050
_refine_ls_R_factor_all 0.0570
_refine_ls_R_factor_gt 0.0396
_refine_ls_shift/su_max 0.003
_refine_ls_shift/su_mean 0.000
_refine_ls_structure_factor_coef Fsqd
_refine_ls_weighting_details 'w=1/[\s^2^(Fo^2^)+(0.0198P)^2^+5.3019P] where P=(Fo^2^+2Fc^2^)/3'
_refine_ls_weighting_scheme calc
_refine_ls_wR_factor_gt 0.0693
_refine_ls_wR_factor_ref 0.0784
_reflns_Friedel_coverage 0.000
_reflns_number_gt 6150
_reflns_number_total 7819
_reflns_threshold_expression 'I > 2\s(I)'
_cod_data_source_file d5dt00916b2.cif
_cod_data_source_block complex_10
_cod_original_sg_symbol_H-M 'P 21/c'
_cod_database_code 7719574
_shelx_shelxl_version_number 2019/2
_shelx_space_group_comment
;
The symmetry employed for this shelxl refinement is uniquely defined
by the following loop, which should always be used as a source of
symmetry information in preference to the above space-group names.
They are only intended as comments.
;

loop_
_space_group_symop_operation_xyz
'x, y, z'
'-x, y+1/2, -z+1/2'
'-x, -y, -z'
'x, -y-1/2, z-1/2'

loop_
_atom_site_label
_atom_site_type_symbol
_atom_site_fract_x
_atom_site_fract_y
_atom_site_fract_z
_atom_site_U_iso_or_equiv
_atom_site_adp_type
_atom_site_occupancy
_atom_site_site_symmetry_order
_atom_site_calc_flag
_atom_site_refinement_flags_posn
_atom_site_refinement_flags_adp
_atom_site_refinement_flags_occupancy
_atom_site_disorder_assembly
_atom_site_disorder_group
Au1 Au 0.29639(2) 0.27136(2) 0.54438(2) 0.02206(6) Uani 1 1 d . . . . .
S1 S 0.46250(10) 0.22645(11) 0.50199(5) 0.0279(3) Uani 1 1 d . . . . .
S2 S 0.14175(9) 0.29870(11) 0.60006(5) 0.0293(3) Uani 1 1 d . . . . .
P1 P 0.21755(10) 0.34944(11) 0.45253(5) 0.0247(3) Uani 1 1 d . . . . .
O1 O 0.2310(3) 0.2757(3) 0.39328(14) 0.0318(8) Uani 1 1 d . . . . .
O2 O 0.0905(3) 0.3751(3) 0.45779(13) 0.0316(8) Uani 1 1 d . . . . .
O3 O 0.2751(3) 0.4609(3) 0.43023(13) 0.0306(8) Uani 1 1 d . . . . .
N1 N 0.6384(3) 0.1293(4) 0.56942(16) 0.0289(9) Uani 1 1 d . . . . .
N2 N 0.1430(3) 0.2603(3) 0.72223(17) 0.0278(9) Uani 1 1 d . . . . .
C1 C 0.3716(3) 0.2106(4) 0.62414(18) 0.0204(9) Uani 1 1 d . . . . .
C2 C 0.3144(4) 0.2122(4) 0.67787(19) 0.0229(9) Uani 1 1 d . . . . .
C3 C 0.3680(3) 0.1734(4) 0.73307(19) 0.0242(10) Uani 1 1 d . . . . .
H3 H 0.328618 0.173435 0.769415 0.029 Uiso 1 1 calc R U . . .
C4 C 0.4781(4) 0.1348(4) 0.73578(18) 0.0232(9) Uani 1 1 d . . . . .
C5 C 0.5331(4) 0.1327(4) 0.68160(19) 0.0252(10) Uani 1 1 d . . . . .
H5 H 0.607547 0.104523 0.682431 0.030 Uiso 1 1 calc R U . . .
C6 C 0.4802(4) 0.1718(4) 0.62555(18) 0.0215(9) Uani 1 1 d . . . . .
C7 C 0.5389(4) 0.1008(5) 0.79779(19) 0.0327(11) Uani 1 1 d D U . . .
C8 C 0.5340(14) 0.2019(11) 0.8419(6) 0.052(3) Uani 0.72(4) 1 d D U P A 1
H8A H 0.569538 0.268921 0.824418 0.078 Uiso 0.72(4) 1 calc R U P A 1
H8B H 0.573562 0.182086 0.881488 0.078 Uiso 0.72(4) 1 calc R U P A 1
H8C H 0.455782 0.219737 0.848263 0.078 Uiso 0.72(4) 1 calc R U P A 1
C8A C 0.576(3) 0.2135(17) 0.8295(15) 0.049(5) Uani 0.28(4) 1 d D U P A 2
H8AA H 0.510249 0.262376 0.833745 0.074 Uiso 0.28(4) 1 calc R U P A 2
H8AB H 0.628744 0.253198 0.804668 0.074 Uiso 0.28(4) 1 calc R U P A 2
H8AC H 0.611819 0.196863 0.870394 0.074 Uiso 0.28(4) 1 calc R U P A 2
C9 C 0.4760(10) -0.0023(12) 0.8236(7) 0.044(3) Uani 0.72(4) 1 d D U P A 1
H9A H 0.513632 -0.026135 0.863037 0.065 Uiso 0.72(4) 1 calc R U P A 1
H9B H 0.475644 -0.066170 0.794352 0.065 Uiso 0.72(4) 1 calc R U P A 1
H9C H 0.398845 0.020124 0.829881 0.065 Uiso 0.72(4) 1 calc R U P A 1
C9A C 0.469(3) 0.031(3) 0.8389(15) 0.042(5) Uani 0.28(4) 1 d D U P A 2
H9AA H 0.445716 -0.040588 0.817918 0.062 Uiso 0.28(4) 1 calc R U P A 2
H9AB H 0.402542 0.074805 0.848200 0.062 Uiso 0.28(4) 1 calc R U P A 2
H9AC H 0.513102 0.012733 0.877363 0.062 Uiso 0.28(4) 1 calc R U P A 2
C10 C 0.6598(9) 0.0654(16) 0.7933(9) 0.043(3) Uani 0.72(4) 1 d D U P A 1
H10A H 0.701843 0.129627 0.777379 0.064 Uiso 0.72(4) 1 calc R U P A 1
H10B H 0.662997 -0.000311 0.765405 0.064 Uiso 0.72(4) 1 calc R U P A 1
H10C H 0.692617 0.043990 0.834255 0.064 Uiso 0.72(4) 1 calc R U P A 1
C10A C 0.647(2) 0.032(3) 0.788(2) 0.032(5) Uani 0.28(4) 1 d D U P A 2
H10D H 0.686527 0.016657 0.828430 0.048 Uiso 0.28(4) 1 calc R U P A 2
H10E H 0.695158 0.077119 0.762934 0.048 Uiso 0.28(4) 1 calc R U P A 2
H10F H 0.627364 -0.040449 0.767627 0.048 Uiso 0.28(4) 1 calc R U P A 2
C11 C 0.5392(4) 0.1684(4) 0.56844(19) 0.0240(10) Uani 1 1 d . . . . .
C12 C 0.7041(4) 0.1140(4) 0.5186(2) 0.0320(11) Uani 1 1 d . . . . .
C13 C 0.8181(4) 0.1313(5) 0.5295(2) 0.0394(13) Uani 1 1 d . . . . .
H13 H 0.847326 0.155683 0.569077 0.047 Uiso 1 1 calc R U . . .
C14 C 0.8901(5) 0.1136(5) 0.4834(3) 0.0506(16) Uani 1 1 d . . . . .
H14 H 0.967941 0.127572 0.491015 0.061 Uiso 1 1 calc R U . . .
C15 C 0.8473(5) 0.0750(5) 0.4259(3) 0.0513(16) Uani 1 1 d . . . . .
H15 H 0.896079 0.062494 0.394081 0.062 Uiso 1 1 calc R U . . .
C16 C 0.7350(5) 0.0551(5) 0.4153(2) 0.0415(13) Uani 1 1 d . . . . .
H16 H 0.706217 0.028547 0.375983 0.050 Uiso 1 1 calc R U . . .
C17 C 0.6629(4) 0.0732(4) 0.4612(2) 0.0351(12) Uani 1 1 d . . . . .
H17 H 0.585356 0.057857 0.453640 0.042 Uiso 1 1 calc R U . . .
C18 C 0.1982(4) 0.2548(4) 0.6744(2) 0.0237(10) Uani 1 1 d . . . . .
C19 C 0.0314(4) 0.3010(4) 0.7185(2) 0.0271(10) Uani 1 1 d . . . . .
C20 C -0.0559(4) 0.2336(5) 0.6934(2) 0.0359(12) Uani 1 1 d . . . . .
H20 H -0.040949 0.160725 0.676267 0.043 Uiso 1 1 calc R U . . .
C21 C -0.1647(4) 0.2730(6) 0.6936(3) 0.0482(15) Uani 1 1 d . . . . .
H21 H -0.223920 0.227265 0.675502 0.058 Uiso 1 1 calc R U . . .
C22 C -0.1887(5) 0.3767(6) 0.7193(3) 0.0545(17) Uani 1 1 d . . . . .
H22 H -0.263945 0.401887 0.720092 0.065 Uiso 1 1 calc R U . . .
C23 C -0.1017(5) 0.4438(6) 0.7440(3) 0.0490(15) Uani 1 1 d . . . . .
H23 H -0.117189 0.516551 0.761126 0.059 Uiso 1 1 calc R U . . .
C24 C 0.0081(4) 0.4061(5) 0.7440(2) 0.0387(13) Uani 1 1 d . . . . .
H24 H 0.067210 0.452579 0.761488 0.046 Uiso 1 1 calc R U . . .
C25 C 0.1932(5) 0.1546(5) 0.3940(2) 0.0458(14) Uani 1 1 d . . . . .
H25A H 0.203865 0.122607 0.436131 0.055 Uiso 1 1 calc R U . . .
H25B H 0.112923 0.149193 0.379944 0.055 Uiso 1 1 calc R U . . .
C26 C 0.2610(5) 0.0922(5) 0.3522(2) 0.0511(15) Uani 1 1 d . . . . .
H26A H 0.252369 0.127212 0.311218 0.077 Uiso 1 1 calc R U . . .
H26B H 0.236412 0.012019 0.349613 0.077 Uiso 1 1 calc R U . . .
H26C H 0.339711 0.095313 0.367743 0.077 Uiso 1 1 calc R U . . .
C27 C 0.0227(4) 0.4405(5) 0.4102(2) 0.0442(14) Uani 1 1 d . . . . .
H27A H 0.072696 0.487881 0.386252 0.053 Uiso 1 1 calc R U . . .
H27B H -0.028568 0.492673 0.430328 0.053 Uiso 1 1 calc R U . . .
C28 C -0.0433(5) 0.3623(6) 0.3678(3) 0.0560(17) Uani 1 1 d . . . . .
H28A H -0.095045 0.407285 0.340538 0.084 Uiso 1 1 calc R U . . .
H28B H -0.085750 0.308850 0.391912 0.084 Uiso 1 1 calc R U . . .
H28C H 0.007409 0.318993 0.343135 0.084 Uiso 1 1 calc R U . . .
C29 C 0.3262(7) 0.5474(7) 0.4727(4) 0.039(2) Uani 0.701(11) 1 d D U P B 1
H29A H 0.356560 0.610612 0.448511 0.046 Uiso 0.701(11) 1 calc R U P B 1
H29B H 0.389425 0.512081 0.497734 0.046 Uiso 0.701(11) 1 calc R U P B 1
C30 C 0.2449(8) 0.5958(9) 0.5149(4) 0.044(2) Uani 0.701(11) 1 d D U P B 1
H30A H 0.175631 0.617114 0.490842 0.066 Uiso 0.701(11) 1 calc R U P B 1
H30B H 0.277293 0.663901 0.535643 0.066 Uiso 0.701(11) 1 calc R U P B 1
H30C H 0.228343 0.538084 0.545643 0.066 Uiso 0.701(11) 1 calc R U P B 1
C29A C 0.2564(17) 0.5740(15) 0.4569(7) 0.036(3) Uani 0.299(11) 1 d D U P B 2
H29C H 0.175454 0.591740 0.453097 0.043 Uiso 0.299(11) 1 calc R U P B 2
H29D H 0.295414 0.633042 0.433752 0.043 Uiso 0.299(11) 1 calc R U P B 2
C30A C 0.298(2) 0.578(2) 0.5234(7) 0.042(4) Uani 0.299(11) 1 d D U P B 2
H30D H 0.355887 0.519694 0.531520 0.063 Uiso 0.299(11) 1 calc R U P B 2
H30E H 0.236027 0.564074 0.549195 0.063 Uiso 0.299(11) 1 calc R U P B 2
H30F H 0.330046 0.654331 0.532914 0.063 Uiso 0.299(11) 1 calc R U P B 2

loop_
_atom_site_aniso_label
_atom_site_aniso_U_11
_atom_site_aniso_U_22
_atom_site_aniso_U_33
_atom_site_aniso_U_23
_atom_site_aniso_U_13
_atom_site_aniso_U_12
Au1 0.02266(9) 0.02383(10) 0.01942(9) 0.00296(7) -0.00031(6) 0.00034(7)
S1 0.0257(6) 0.0372(7) 0.0210(5) 0.0059(5) 0.0041(4) 0.0042(5)
S2 0.0240(6) 0.0395(7) 0.0246(6) 0.0078(5) 0.0021(4) 0.0077(5)
P1 0.0271(6) 0.0259(7) 0.0208(6) 0.0037(5) -0.0008(5) 0.0004(5)
O1 0.043(2) 0.0282(19) 0.0238(16) -0.0030(15) 0.0002(14) -0.0003(16)
O2 0.0278(17) 0.039(2) 0.0273(16) 0.0082(15) -0.0014(13) 0.0045(15)
O3 0.0402(19) 0.0282(19) 0.0236(16) 0.0020(14) 0.0038(14) -0.0044(15)
N1 0.025(2) 0.035(2) 0.027(2) 0.0062(18) 0.0055(16) 0.0036(18)
N2 0.0243(19) 0.034(2) 0.0245(19) -0.0017(17) -0.0019(16) -0.0004(17)
C1 0.023(2) 0.020(2) 0.018(2) 0.0030(17) -0.0058(16) -0.0019(17)
C2 0.020(2) 0.024(3) 0.024(2) 0.0013(19) -0.0028(17) -0.0047(18)
C3 0.021(2) 0.033(3) 0.018(2) -0.0006(19) 0.0007(17) 0.0002(19)
C4 0.023(2) 0.026(3) 0.020(2) -0.0026(19) -0.0026(17) 0.0011(19)
C5 0.019(2) 0.032(3) 0.024(2) 0.003(2) -0.0014(17) -0.0014(19)
C6 0.024(2) 0.023(2) 0.017(2) -0.0005(18) -0.0021(17) -0.0009(18)
C7 0.028(2) 0.053(3) 0.017(2) -0.002(2) -0.0018(18) 0.007(2)
C8 0.044(7) 0.083(6) 0.026(5) -0.019(4) -0.010(4) 0.015(5)
C8A 0.054(13) 0.063(8) 0.028(10) -0.016(8) -0.010(9) 0.004(8)
C9 0.033(4) 0.072(6) 0.026(6) 0.016(5) 0.000(4) 0.013(4)
C9A 0.036(8) 0.076(12) 0.014(10) 0.009(9) 0.008(7) 0.006(9)
C10 0.030(4) 0.071(8) 0.025(5) 0.004(6) -0.009(4) 0.008(5)
C10A 0.027(8) 0.052(11) 0.016(9) 0.007(10) -0.005(8) 0.002(8)
C11 0.019(2) 0.027(3) 0.025(2) 0.001(2) -0.0002(17) 0.0006(18)
C12 0.035(3) 0.028(3) 0.034(3) 0.011(2) 0.005(2) 0.008(2)
C13 0.031(3) 0.051(4) 0.036(3) 0.010(3) 0.004(2) 0.010(2)
C14 0.038(3) 0.065(4) 0.052(3) 0.005(3) 0.021(3) 0.008(3)
C15 0.055(4) 0.044(4) 0.059(4) -0.001(3) 0.033(3) 0.007(3)
C16 0.055(4) 0.029(3) 0.042(3) -0.001(2) 0.018(3) -0.001(3)
C17 0.039(3) 0.029(3) 0.038(3) 0.001(2) 0.012(2) -0.001(2)
C18 0.023(2) 0.025(3) 0.023(2) 0.0014(19) 0.0000(17) 0.0029(18)
C19 0.028(2) 0.033(3) 0.021(2) 0.006(2) 0.0046(18) 0.007(2)
C20 0.029(3) 0.036(3) 0.043(3) 0.010(2) 0.005(2) 0.000(2)
C21 0.023(3) 0.067(4) 0.054(3) 0.020(3) 0.003(2) -0.006(3)
C22 0.029(3) 0.074(5) 0.061(4) 0.017(4) 0.014(3) 0.017(3)
C23 0.046(3) 0.055(4) 0.047(3) 0.003(3) 0.013(3) 0.019(3)
C24 0.032(3) 0.049(4) 0.035(3) 0.003(3) 0.001(2) 0.011(2)
C25 0.060(4) 0.039(3) 0.038(3) -0.008(3) 0.002(3) -0.003(3)
C26 0.057(4) 0.052(4) 0.044(3) 0.007(3) 0.007(3) 0.009(3)
C27 0.035(3) 0.049(4) 0.047(3) 0.019(3) -0.005(2) 0.012(3)
C28 0.050(4) 0.072(5) 0.043(3) 0.005(3) -0.018(3) 0.009(3)
C29 0.038(4) 0.031(4) 0.046(4) 0.004(3) -0.004(3) -0.018(3)
C30 0.052(6) 0.038(5) 0.041(5) -0.002(4) 0.000(4) -0.010(5)
C29A 0.043(7) 0.022(6) 0.042(6) 0.010(6) -0.006(6) -0.011(6)
C30A 0.052(10) 0.035(9) 0.039(7) 0.005(8) -0.007(8) -0.011(9)

loop_
_atom_type_symbol
_atom_type_description
_atom_type_scat_dispersion_real
_atom_type_scat_dispersion_imag
_atom_type_scat_source
C C 0.0033 0.0016 'International Tables Vol C Tables 4.2.6.8 and 6.1.1.4'
H H 0.0000 0.0000 'International Tables Vol C Tables 4.2.6.8 and 6.1.1.4'
Au Au -2.0133 8.8022 'International Tables Vol C Tables 4.2.6.8 and 6.1.1.4'
N N 0.0061 0.0033 'International Tables Vol C Tables 4.2.6.8 and 6.1.1.4'
O O 0.0106 0.0060 'International Tables Vol C Tables 4.2.6.8 and 6.1.1.4'
P P 0.1023 0.0942 'International Tables Vol C Tables 4.2.6.8 and 6.1.1.4'
S S 0.1246 0.1234 'International Tables Vol C Tables 4.2.6.8 and 6.1.1.4'

loop_
_geom_angle_atom_site_label_1
_geom_angle_atom_site_label_2
_geom_angle_atom_site_label_3
_geom_angle
_geom_angle_site_symmetry_1
_geom_angle_site_symmetry_3
_geom_angle_publ_flag
C1 Au1 S2 85.57(12) . . ?
C1 Au1 S1 85.42(13) . . ?
S2 Au1 S1 170.76(4) . . ?
C1 Au1 P1 176.74(12) . . ?
S2 Au1 P1 96.04(4) . . ?
S1 Au1 P1 93.06(4) . . ?
C11 S1 Au1 99.79(15) . . ?
C18 S2 Au1 99.80(15) . . ?
O2 P1 O3 108.51(19) . . ?
O2 P1 O1 108.92(18) . . ?
O3 P1 O1 97.24(18) . . ?
O2 P1 Au1 110.36(12) . . ?
O3 P1 Au1 115.42(13) . . ?
O1 P1 Au1 115.54(14) . . ?
C25 O1 P1 117.6(3) . . ?
C27 O2 P1 122.3(3) . . ?
C29A O3 P1 122.7(7) . . ?
C29 O3 P1 123.2(4) . . ?
C11 N1 C12 127.2(4) . . ?
C18 N2 C19 120.9(4) . . ?
C6 C1 C2 120.4(4) . . ?
C6 C1 Au1 119.7(3) . . ?
C2 C1 Au1 119.8(3) . . ?
C3 C2 C1 119.5(4) . . ?
C3 C2 C18 121.8(4) . . ?
C1 C2 C18 118.7(4) . . ?
C4 C3 C2 121.1(4) . . ?
C4 C3 H3 119.4 . . ?
C2 C3 H3 119.4 . . ?
C5 C4 C3 118.4(4) . . ?
C5 C4 C7 121.1(4) . . ?
C3 C4 C7 120.5(4) . . ?
C4 C5 C6 121.1(4) . . ?
C4 C5 H5 119.5 . . ?
C6 C5 H5 119.5 . . ?
C1 C6 C5 119.4(4) . . ?
C1 C6 C11 120.1(4) . . ?
C5 C6 C11 120.5(4) . . ?
C10 C7 C8 109.4(7) . . ?
C9A C7 C8A 110.5(11) . . ?
C9A C7 C4 114.3(15) . . ?
C10 C7 C4 114.0(8) . . ?
C8 C7 C4 108.5(6) . . ?
C8A C7 C4 106.1(12) . . ?
C10 C7 C9 107.8(7) . . ?
C8 C7 C9 109.2(6) . . ?
C4 C7 C9 107.9(6) . . ?
C9A C7 C10A 107.8(14) . . ?
C8A C7 C10A 106.6(13) . . ?
C4 C7 C10A 111.3(17) . . ?
C7 C8 H8A 109.5 . . ?
C7 C8 H8B 109.5 . . ?
H8A C8 H8B 109.5 . . ?
C7 C8 H8C 109.5 . . ?
H8A C8 H8C 109.5 . . ?
H8B C8 H8C 109.5 . . ?
C7 C8A H8AA 109.5 . . ?
C7 C8A H8AB 109.5 . . ?
H8AA C8A H8AB 109.5 . . ?
C7 C8A H8AC 109.5 . . ?
H8AA C8A H8AC 109.5 . . ?
H8AB C8A H8AC 109.5 . . ?
C7 C9 H9A 109.5 . . ?
C7 C9 H9B 109.5 . . ?
H9A C9 H9B 109.5 . . ?
C7 C9 H9C 109.5 . . ?
H9A C9 H9C 109.5 . . ?
H9B C9 H9C 109.5 . . ?
C7 C9A H9AA 109.5 . . ?
C7 C9A H9AB 109.5 . . ?
H9AA C9A H9AB 109.5 . . ?
C7 C9A H9AC 109.5 . . ?
H9AA C9A H9AC 109.5 . . ?
H9AB C9A H9AC 109.5 . . ?
C7 C10 H10A 109.5 . . ?
C7 C10 H10B 109.5 . . ?
H10A C10 H10B 109.5 . . ?
C7 C10 H10C 109.5 . . ?
H10A C10 H10C 109.5 . . ?
H10B C10 H10C 109.5 . . ?
C7 C10A H10D 109.5 . . ?
C7 C10A H10E 109.5 . . ?
H10D C10A H10E 109.5 . . ?
C7 C10A H10F 109.5 . . ?
H10D C10A H10F 109.5 . . ?
H10E C10A H10F 109.5 . . ?
N1 C11 C6 120.1(4) . . ?
N1 C11 S1 125.0(3) . . ?
C6 C11 S1 114.9(3) . . ?
C13 C12 C17 119.0(5) . . ?
C13 C12 N1 116.5(4) . . ?
C17 C12 N1 124.2(5) . . ?
C12 C13 C14 120.9(5) . . ?
C12 C13 H13 119.5 . . ?
C14 C13 H13 119.5 . . ?
C13 C14 C15 119.4(5) . . ?
C13 C14 H14 120.3 . . ?
C15 C14 H14 120.3 . . ?
C16 C15 C14 120.0(5) . . ?
C16 C15 H15 120.0 . . ?
C14 C15 H15 120.0 . . ?
C15 C16 C17 120.6(5) . . ?
C15 C16 H16 119.7 . . ?
C17 C16 H16 119.7 . . ?
C16 C17 C12 120.1(5) . . ?
C16 C17 H17 120.0 . . ?
C12 C17 H17 120.0 . . ?
N2 C18 C2 121.3(4) . . ?
N2 C18 S2 122.8(3) . . ?
C2 C18 S2 116.0(3) . . ?
C24 C19 C20 119.4(5) . . ?
C24 C19 N2 119.4(4) . . ?
C20 C19 N2 121.0(4) . . ?
C21 C20 C19 119.7(5) . . ?
C21 C20 H20 120.2 . . ?
C19 C20 H20 120.2 . . ?
C22 C21 C20 121.3(6) . . ?
C22 C21 H21 119.3 . . ?
C20 C21 H21 119.3 . . ?
C21 C22 C23 118.9(5) . . ?
C21 C22 H22 120.6 . . ?
C23 C22 H22 120.6 . . ?
C22 C23 C24 120.7(6) . . ?
C22 C23 H23 119.7 . . ?
C24 C23 H23 119.7 . . ?
C19 C24 C23 120.0(5) . . ?
C19 C24 H24 120.0 . . ?
C23 C24 H24 120.0 . . ?
C26 C25 O1 106.5(5) . . ?
C26 C25 H25A 110.4 . . ?
O1 C25 H25A 110.4 . . ?
C26 C25 H25B 110.4 . . ?
O1 C25 H25B 110.4 . . ?
H25A C25 H25B 108.6 . . ?
C25 C26 H26A 109.5 . . ?
C25 C26 H26B 109.5 . . ?
H26A C26 H26B 109.5 . . ?
C25 C26 H26C 109.5 . . ?
H26A C26 H26C 109.5 . . ?
H26B C26 H26C 109.5 . . ?
O2 C27 C28 111.1(5) . . ?
O2 C27 H27A 109.4 . . ?
C28 C27 H27A 109.4 . . ?
O2 C27 H27B 109.4 . . ?
C28 C27 H27B 109.4 . . ?
H27A C27 H27B 108.0 . . ?
C27 C28 H28A 109.5 . . ?
C27 C28 H28B 109.5 . . ?
H28A C28 H28B 109.5 . . ?
C27 C28 H28C 109.5 . . ?
H28A C28 H28C 109.5 . . ?
H28B C28 H28C 109.5 . . ?
O3 C29 C30 112.5(7) . . ?
O3 C29 H29A 109.1 . . ?
C30 C29 H29A 109.1 . . ?
O3 C29 H29B 109.1 . . ?
C30 C29 H29B 109.1 . . ?
H29A C29 H29B 107.8 . . ?
C29 C30 H30A 109.5 . . ?
C29 C30 H30B 109.5 . . ?
H30A C30 H30B 109.5 . . ?
C29 C30 H30C 109.5 . . ?
H30A C30 H30C 109.5 . . ?
H30B C30 H30C 109.5 . . ?
O3 C29A C30A 111.3(16) . . ?
O3 C29A H29C 109.4 . . ?
C30A C29A H29C 109.4 . . ?
O3 C29A H29D 109.4 . . ?
C30A C29A H29D 109.4 . . ?
H29C C29A H29D 108.0 . . ?
C29A C30A H30D 109.5 . . ?
C29A C30A H30E 109.5 . . ?
H30D C30A H30E 109.5 . . ?
C29A C30A H30F 109.5 . . ?
H30D C30A H30F 109.5 . . ?
H30E C30A H30F 109.5 . . ?

loop_
_geom_bond_atom_site_label_1
_geom_bond_atom_site_label_2
_geom_bond_distance
_geom_bond_site_symmetry_2
_geom_bond_publ_flag
Au1 C1 2.025(4) . ?
Au1 S2 2.3097(11) . ?
Au1 S1 2.3148(11) . ?
Au1 P1 2.3331(11) . ?
S1 C11 1.789(4) . ?
S2 C18 1.783(4) . ?
P1 O2 1.564(3) . ?
P1 O3 1.565(3) . ?
P1 O1 1.568(3) . ?
O1 C25 1.483(6) . ?
O2 C27 1.481(5) . ?
O3 C29A 1.465(18) . ?
O3 C29 1.472(8) . ?
N1 C11 1.272(5) . ?
N1 C12 1.416(6) . ?
N2 C18 1.275(6) . ?
N2 C19 1.417(6) . ?
C1 C6 1.376(6) . ?
C1 C2 1.398(6) . ?
C2 C3 1.396(6) . ?
C2 C18 1.475(6) . ?
C3 C4 1.393(6) . ?
C3 H3 0.9500 . ?
C4 C5 1.392(6) . ?
C4 C7 1.538(6) . ?
C5 C6 1.409(6) . ?
C5 H5 0.9500 . ?
C6 C11 1.475(6) . ?
C7 C9A 1.510(16) . ?
C7 C10 1.518(10) . ?
C7 C8 1.524(9) . ?
C7 C8A 1.534(16) . ?
C7 C9 1.546(10) . ?
C7 C10A 1.549(17) . ?
C8 H8A 0.9800 . ?
C8 H8B 0.9800 . ?
C8 H8C 0.9800 . ?
C8A H8AA 0.9800 . ?
C8A H8AB 0.9800 . ?
C8A H8AC 0.9800 . ?
C9 H9A 0.9800 . ?
C9 H9B 0.9800 . ?
C9 H9C 0.9800 . ?
C9A H9AA 0.9800 . ?
C9A H9AB 0.9800 . ?
C9A H9AC 0.9800 . ?
C10 H10A 0.9800 . ?
C10 H10B 0.9800 . ?
C10 H10C 0.9800 . ?
C10A H10D 0.9800 . ?
C10A H10E 0.9800 . ?
C10A H10F 0.9800 . ?
C12 C13 1.384(7) . ?
C12 C17 1.392(7) . ?
C13 C14 1.385(7) . ?
C13 H13 0.9500 . ?
C14 C15 1.392(8) . ?
C14 H14 0.9500 . ?
C15 C16 1.370(8) . ?
C15 H15 0.9500 . ?
C16 C17 1.385(7) . ?
C16 H16 0.9500 . ?
C17 H17 0.9500 . ?
C19 C24 1.382(7) . ?
C19 C20 1.388(7) . ?
C20 C21 1.383(7) . ?
C20 H20 0.9500 . ?
C21 C22 1.371(9) . ?
C21 H21 0.9500 . ?
C22 C23 1.381(8) . ?
C22 H22 0.9500 . ?
C23 C24 1.387(7) . ?
C23 H23 0.9500 . ?
C24 H24 0.9500 . ?
C25 C26 1.458(7) . ?
C25 H25A 0.9900 . ?
C25 H25B 0.9900 . ?
C26 H26A 0.9800 . ?
C26 H26B 0.9800 . ?
C26 H26C 0.9800 . ?
C27 C28 1.483(8) . ?
C27 H27A 0.9900 . ?
C27 H27B 0.9900 . ?
C28 H28A 0.9800 . ?
C28 H28B 0.9800 . ?
C28 H28C 0.9800 . ?
C29 C30 1.497(9) . ?
C29 H29A 0.9900 . ?
C29 H29B 0.9900 . ?
C30 H30A 0.9800 . ?
C30 H30B 0.9800 . ?
C30 H30C 0.9800 . ?
C29A C30A 1.497(9) . ?
C29A H29C 0.9900 . ?
C29A H29D 0.9900 . ?
C30A H30D 0.9800 . ?
C30A H30E 0.9800 . ?
C30A H30F 0.9800 . ?

loop_
_geom_hbond_atom_site_label_D
_geom_hbond_atom_site_label_H
_geom_hbond_atom_site_label_A
_geom_hbond_distance_DH
_geom_hbond_distance_HA
_geom_hbond_distance_DA
_geom_hbond_angle_DHA
_geom_hbond_site_symmetry_A
_geom_hbond_publ_flag
C17 H17 S1 0.95 2.71 3.172(5) 110.4 . yes
C26 H26A N2 0.98 2.61 3.518(7) 154.0 4_565 yes
C27 H27B S2 0.99 2.84 3.622(6) 136.4 3_566 yes
C17 H17 S1 0.95 2.71 3.172(5) 110.4 . yes
C26 H26A N2 0.98 2.61 3.518(7) 154.0 4_565 yes
C27 H27B S2 0.99 2.84 3.622(6) 136.4 3_566 yes
C29^a H29A^a S1 0.99 3.02 3.669(7) 124.0 3_666 yes
C30A^b H30F^b S1 0.98 2.99 3.73(2) 133.1 3_666 yes

loop_
_geom_torsion_atom_site_label_1
_geom_torsion_atom_site_label_2
_geom_torsion_atom_site_label_3
_geom_torsion_atom_site_label_4
_geom_torsion
_geom_torsion_site_symmetry_1
_geom_torsion_site_symmetry_2
_geom_torsion_site_symmetry_3
_geom_torsion_site_symmetry_4
_geom_torsion_publ_flag
O2 P1 O1 C25 -71.3(4) . . . . ?
O3 P1 O1 C25 176.3(4) . . . . ?
Au1 P1 O1 C25 53.6(4) . . . . ?
O3 P1 O2 C27 43.4(4) . . . . ?
O1 P1 O2 C27 -61.4(4) . . . . ?
Au1 P1 O2 C27 170.8(3) . . . . ?
O2 P1 O3 C29A 46.3(9) . . . . ?
O1 P1 O3 C29A 159.1(9) . . . . ?
Au1 P1 O3 C29A -78.1(9) . . . . ?
O2 P1 O3 C29 90.9(5) . . . . ?
O1 P1 O3 C29 -156.3(5) . . . . ?
Au1 P1 O3 C29 -33.5(5) . . . . ?
C6 C1 C2 C3 -0.4(7) . . . . ?
Au1 C1 C2 C3 -178.0(3) . . . . ?
C6 C1 C2 C18 179.8(4) . . . . ?
Au1 C1 C2 C18 2.1(6) . . . . ?
C1 C2 C3 C4 1.0(7) . . . . ?
C18 C2 C3 C4 -179.2(4) . . . . ?
C2 C3 C4 C5 -1.7(7) . . . . ?
C2 C3 C4 C7 175.5(4) . . . . ?
C3 C4 C5 C6 1.8(7) . . . . ?
C7 C4 C5 C6 -175.3(4) . . . . ?
C2 C1 C6 C5 0.5(7) . . . . ?
Au1 C1 C6 C5 178.2(3) . . . . ?
C2 C1 C6 C11 178.8(4) . . . . ?
Au1 C1 C6 C11 -3.5(6) . . . . ?
C4 C5 C6 C1 -1.3(7) . . . . ?
C4 C5 C6 C11 -179.6(4) . . . . ?
C5 C4 C7 C9A -140.0(17) . . . . ?
C3 C4 C7 C9A 43.0(18) . . . . ?
C5 C4 C7 C10 -0.5(10) . . . . ?
C3 C4 C7 C10 -177.6(9) . . . . ?
C5 C4 C7 C8 121.6(9) . . . . ?
C3 C4 C7 C8 -55.5(10) . . . . ?
C5 C4 C7 C8A 98.0(18) . . . . ?
C3 C4 C7 C8A -79.1(18) . . . . ?
C5 C4 C7 C9 -120.1(8) . . . . ?
C3 C4 C7 C9 62.8(9) . . . . ?
C5 C4 C7 C10A -17.6(17) . . . . ?
C3 C4 C7 C10A 165.4(16) . . . . ?
C12 N1 C11 C6 176.1(4) . . . . ?
C12 N1 C11 S1 -6.1(7) . . . . ?
C1 C6 C11 N1 -177.9(4) . . . . ?
C5 C6 C11 N1 0.5(7) . . . . ?
C1 C6 C11 S1 4.1(6) . . . . ?
C5 C6 C11 S1 -177.6(3) . . . . ?
Au1 S1 C11 N1 179.5(4) . . . . ?
Au1 S1 C11 C6 -2.6(4) . . . . ?
C11 N1 C12 C13 145.9(5) . . . . ?
C11 N1 C12 C17 -40.1(8) . . . . ?
C17 C12 C13 C14 2.9(8) . . . . ?
N1 C12 C13 C14 177.2(5) . . . . ?
C12 C13 C14 C15 -1.6(9) . . . . ?
C13 C14 C15 C16 0.1(9) . . . . ?
C14 C15 C16 C17 0.2(9) . . . . ?
C15 C16 C17 C12 1.1(8) . . . . ?
C13 C12 C17 C16 -2.6(8) . . . . ?
N1 C12 C17 C16 -176.4(5) . . . . ?
C19 N2 C18 C2 -179.8(4) . . . . ?
C19 N2 C18 S2 0.9(7) . . . . ?
C3 C2 C18 N2 1.6(7) . . . . ?
C1 C2 C18 N2 -178.5(4) . . . . ?
C3 C2 C18 S2 -179.0(4) . . . . ?
C1 C2 C18 S2 0.8(6) . . . . ?
Au1 S2 C18 N2 176.6(4) . . . . ?
Au1 S2 C18 C2 -2.7(4) . . . . ?
C18 N2 C19 C24 -109.7(5) . . . . ?
C18 N2 C19 C20 74.8(6) . . . . ?
C24 C19 C20 C21 0.8(7) . . . . ?
N2 C19 C20 C21 176.3(4) . . . . ?
C19 C20 C21 C22 -1.5(8) . . . . ?
C20 C21 C22 C23 1.7(9) . . . . ?
C21 C22 C23 C24 -1.3(9) . . . . ?
C20 C19 C24 C23 -0.5(7) . . . . ?
N2 C19 C24 C23 -176.0(4) . . . . ?
C22 C23 C24 C19 0.7(8) . . . . ?
P1 O1 C25 C26 -152.1(4) . . . . ?
P1 O2 C27 C28 99.0(5) . . . . ?
P1 O3 C29 C30 -58.1(9) . . . . ?
P1 O3 C29A C30A 64.0(19) . . . . ?
